data_2310692
loop_
_publ_author_name
'Wadsley, A.D.'

_publ_section_title
;
 Alkali titanoniobates: The crystal structures of K Ti Nb O5 and K Ti3 Nb
 O9
;
_journal_name_full 'Acta Crystallographica (1,1948-23,1967)'
_journal_page_first 623
_journal_page_last 628
_journal_volume 17
_journal_year 1964
_chemical_formula_sum 'K Nb O9 Ti3'
_chemical_name_systematic 'K (Ti3 Nb O9)'
_space_group_IT_number 59
_symmetry_space_group_name_Hall '-P 2c 2bc'
_symmetry_space_group_name_H-M 'P n m m :2'
_cell_angle_alpha 90
_cell_angle_beta 90
_cell_angle_gamma 90
_cell_formula_units_Z 2
_cell_length_a 6.392
_cell_length_b 3.785
_cell_length_c 14.865
_cell_volume 359.640
_citation_journal_id_ASTM ACCRA9
_cod_data_source_file Wadsley_ACCRA9_1964_142.cif
_cod_data_source_block K1Nb1O9Ti3
_cod_original_cell_volume 359.6396
_cod_original_sg_symbol_Hall '-P 2ab 2a (z,x,y)'
_cod_original_formula_sum 'K1 Nb1 O9 Ti3'
_cod_database_code 2310692

loop_
_symmetry_equiv_pos_as_xyz
x,y,z
x,-y+1/2,-z+1/2
-x,y+1/2,-z
-x,-y,z+1/2
-x,-y,-z
-x,y-1/2,z-1/2
x,-y-1/2,z
x,y,-z-1/2

loop_
_atom_site_label
_atom_site_type_symbol
_atom_site_fract_x
_atom_site_fract_y
_atom_site_fract_z
_atom_site_occupancy
_atom_site_U_iso_or_equiv
Nb2 Nb+5 0.759 0.25 0.126 0.25 0.0
K1 K+1 0.222 0.75 0.25 1 0.0
O2 O-2 0.23 0.25 0.62 1 0.0
O1 O-2 0.66 0.25 0.53 1 0.0
Nb1 Nb+5 0.315 0.25 0.033 0.25 0.0
O5 O-2 0.83 0.25 0.25 1 0.0
Ti2 Ti+4 0.759 0.25 0.126 0.75 0.0
O4 O-2 0.09 0.25 0.1 1 0.0
O3 O-2 0.45 0.25 0.17 1 0.0
Ti1 Ti+4 0.315 0.25 0.033 0.75 0.0
